data_4124365
loop_
_publ_author_name
'Kiernicki, John J.'
'Cladis, Dennis P.'
'Fanwick, Phillip E.'
'Zeller, Matthias'
'Bart, Suzanne C.'

_publ_section_title
;
 Synthesis, Characterization, and Stoichiometric U-O Bond Scission in
 Uranyl Species Supported by Pyridine(diimine) Ligand Radicals.
;
_journal_issue 34
_journal_name_full 'Journal of the American Chemical Society'
_journal_page_first 11115
_journal_page_last 11125
_journal_paper_doi 10.1021/jacs.5b06217
_journal_volume 137
_journal_year 2015
_chemical_formula_moiety 'C33 H47 I2 N3 O2 Si2 U1,2(C6 H6)'
_chemical_formula_sum 'C45 H59 I2 N3 O2 Si2 U'
_chemical_formula_weight 1222.00
_space_group_IT_number 62
_symmetry_cell_setting orthorhombic
_symmetry_space_group_name_Hall '-P 2ac 2n'
_symmetry_space_group_name_H-M 'P n m a'
_cell_angle_alpha 90.00
_cell_angle_beta 90.00
_cell_angle_gamma 90.00
_cell_formula_units_Z 8
_cell_length_a 39.1960(5)
_cell_length_b 21.6988(3)
_cell_length_c 11.8286(2)
_cell_measurement_reflns_used 37889
_cell_measurement_temperature 150.00(2)
_cell_measurement_theta_max 25
_cell_measurement_theta_min 1
_cell_volume 10060.3(3)
_computing_cell_refinement 'DENZO/SCALEPACK (Otwinowski & Minor, 1996)'
_computing_data_collection 'Collect (Nonius, 1998)'
_computing_data_reduction 'DENZO/SCALEPACK (Otwinowski & Minor, 1996)'
_computing_molecular_graphics
;
    ORTEP (Johnson, 1976)
    PLATON (Spek, 2003)
;
_computing_publication_material 'SHELX97(Sheldrick, 2008) and local programs'
_computing_structure_refinement 'SHELX97 (Sheldrick, 2008)'
_computing_structure_solution
;
 Direct methods (SIR2011, Burla et al., in press)
;
_diffrn_ambient_temperature 150.00(2)
_diffrn_measured_fraction_theta_full 0.9750
_diffrn_measured_fraction_theta_max 0.9750
_diffrn_measurement_device_type Nonius_KappaCCD
_diffrn_measurement_method \w
_diffrn_radiation_monochromator 'graphite 002'
_diffrn_radiation_type MO-K\a
_diffrn_radiation_wavelength 0.71073
_diffrn_reflns_av_R_equivalents 0.0610
_diffrn_reflns_av_sigmaI/netI 0.0337
_diffrn_reflns_limit_h_max 46
_diffrn_reflns_limit_h_min 0
_diffrn_reflns_limit_k_max 0
_diffrn_reflns_limit_k_min -25
_diffrn_reflns_limit_l_max 13
_diffrn_reflns_limit_l_min 0
_diffrn_reflns_number 37889
_diffrn_reflns_theta_full 22.5
_diffrn_reflns_theta_max 22.50
_diffrn_reflns_theta_min 2.15
_diffrn_standards_number 0
_exptl_absorpt_coefficient_mu 4.537
_exptl_absorpt_correction_T_max 0.3366
_exptl_absorpt_correction_T_min 0.3013
_exptl_absorpt_correction_type multi-scan
_exptl_absorpt_process_details 'SCALEPACK (Otwinowski & Minor, 1997)'
_exptl_crystal_colour Red
_exptl_crystal_density_diffrn 1.614
_exptl_crystal_density_method 'not measured'
_exptl_crystal_description needle
_exptl_crystal_F_000 4736
_exptl_crystal_size_max 0.48
_exptl_crystal_size_mid 0.24
_exptl_crystal_size_min 0.24
_refine_diff_density_max 3.28
_refine_diff_density_min -2.68
_refine_ls_d_res_high 0.93
_refine_ls_extinction_method none
_refine_ls_goodness_of_fit_ref 1.128
_refine_ls_hydrogen_treatment constr
_refine_ls_matrix_type full
_refine_ls_number_parameters 552
_refine_ls_number_reflns 6634
_refine_ls_number_restraints 12
_refine_ls_R_factor_all 0.079
_refine_ls_R_factor_gt 0.065
_refine_ls_shift/su_max 0.000
_refine_ls_structure_factor_coef Fsqd
_refine_ls_weighting_details '1/[\s^2^(Fo^2^)+(0.0993P)^2^+68.5477P] where P=(Fo^2^+2Fc^2^)/3 '
_refine_ls_weighting_scheme calc
_refine_ls_wR_factor_gt 0.165
_refine_ls_wR_factor_ref 0.175
_reflns_number_gt 5461
_reflns_number_total 6634
_reflns_threshold_expression >2.0\s(I)
_cod_data_source_file ja5b06217_si_003.cif
_cod_data_source_block JK3150
_cod_depositor_comments
;
The following automatic conversions were performed:

'_refine_ls_weighting_scheme' value 'calc ' changed to 'calc'
according to
/usr/data/users/saulius/crontab/automatic-downloads/current/ACS/lib/dictionaries/cif_core.dic
dictionary named 'cif_core.dic' version 2.4.2 from 2011-04-26.

Automatic conversion script
Id: cif_fix_values 3271 2015-04-21 07:52:19Z andrius 

The following automatic conversions were performed:

data name '_iucr_refine_instruction_details' was replaced with
'_iucr_refine_instructions_details' as specified in the replacement
file 'data/replacement-values/replacement_tags.lst'.

Automatic conversion script
Id: cif_correct_tags 9268 2022-04-12 08:56:07Z antanas 
;
_cod_original_formula_sum 'C45 H59 I2 N3 O2 Si2 U1'
_cod_database_code 4124365

loop_
_symmetry_equiv_pos_as_xyz
'x, y, z'
'-x+1/2, -y, z+1/2'
'-x, y+1/2, -z'
'x+1/2, -y+1/2, -z+1/2'
'-x, -y, -z'
'x-1/2, y, -z-1/2'
'x, -y-1/2, z'
'-x-1/2, y-1/2, z-1/2'

loop_
_atom_site_label
_atom_site_fract_x
_atom_site_fract_y
_atom_site_fract_z
_atom_site_U_iso_or_equiv
_atom_site_adp_type
_atom_site_occupancy
_atom_site_symmetry_multiplicity
_atom_site_calc_flag
_atom_site_refinement_flags
_atom_site_disorder_assembly
_atom_site_disorder_group
U1 -0.205092(15) 0.2500 0.48165(5) 0.0318(2) Uani 1 2 d S . .
U2 0.065316(16) 0.2500 0.49131(5) 0.0353(2) Uani 1 2 d S . .
I1 -0.25860(2) 0.15758(3) 0.57368(7) 0.0462(3) Uani 1 1 d . . .
I2 0.00962(2) 0.15688(3) 0.41160(8) 0.0491(3) Uani 1 1 d . . .
Si1 -0.15925(13) 0.2500 0.7564(4) 0.0424(12) Uani 1 2 d S . .
Si2 -0.25784(13) 0.2500 0.2259(4) 0.0469(13) Uani 1 2 d S . .
Si3 0.02398(15) 0.2500 0.7716(4) 0.0517(13) Uani 1 2 d S . .
Si4 0.08675(17) 0.2500 0.1948(5) 0.087(2) Uani 1 2 d S . .
O1 -0.1770(3) 0.2500 0.6320(9) 0.043(3) Uani 1 2 d S A .
O2 -0.2269(3) 0.2500 0.3197(9) 0.038(3) Uani 1 2 d S . .
O3 0.0458(3) 0.2500 0.6554(10) 0.050(3) Uani 1 2 d S . .
O4 0.0887(3) 0.2500 0.3334(10) 0.047(3) Uani 1 2 d S . .
N1 -0.1752(2) 0.1400(4) 0.4268(8) 0.036(2) Uani 1 1 d . . .
N2 -0.1417(3) 0.2500 0.4158(11) 0.040(3) Uani 1 2 d S . .
N3 0.0970(3) 0.1399(4) 0.5352(9) 0.041(2) Uani 1 1 d . . .
N4 0.1208(3) 0.2500 0.6147(11) 0.036(3) Uani 1 2 d S . .
C1 -0.1238(3) 0.0824(5) 0.3682(12) 0.055(4) Uani 1 1 d . . .
C2 -0.1441(3) 0.1382(5) 0.4060(9) 0.036(3) Uani 1 1 d . . .
C3 -0.1237(3) 0.1967(5) 0.4166(10) 0.042(3) Uani 1 1 d . . .
C4 -0.0881(3) 0.1956(6) 0.4263(11) 0.050(3) Uani 1 1 d . . .
C5 -0.0698(4) 0.2500 0.4314(17) 0.051(5) Uani 1 2 d S . .
C6 0.1408(4) 0.0809(5) 0.6374(12) 0.061(4) Uani 1 1 d . . .
C7 0.1217(3) 0.1383(5) 0.6059(9) 0.037(3) Uani 1 1 d . . .
C8 0.1333(3) 0.1977(5) 0.6596(11) 0.043(3) Uani 1 1 d . . .
C9 0.1564(3) 0.1942(5) 0.7484(11) 0.051(3) Uani 1 1 d . . .
C10 0.1682(5) 0.2500 0.7959(19) 0.066(6) Uani 1 2 d S . .
C11 -0.1938(3) 0.0818(5) 0.4191(9) 0.034(3) Uani 1 1 d . . .
C12 -0.1958(3) 0.0437(5) 0.5164(10) 0.038(3) Uani 1 1 d . . .
C13 -0.2140(4) -0.0105(6) 0.5053(10) 0.048(3) Uani 1 1 d . . .
C14 -0.2289(3) -0.0286(5) 0.4070(11) 0.042(3) Uani 1 1 d . . .
C15 -0.2257(3) 0.0072(5) 0.3116(10) 0.044(3) Uani 1 1 d . . .
C16 -0.2071(3) 0.0639(5) 0.3150(10) 0.038(3) Uani 1 1 d . . .
C17 -0.1793(3) 0.0617(5) 0.6245(11) 0.052(3) Uani 1 1 d . . .
C18 -0.2489(4) -0.0906(6) 0.3987(12) 0.066(4) Uani 1 1 d . . .
C19 -0.2015(3) 0.1009(5) 0.2092(10) 0.049(3) Uani 1 1 d . . .
C21 -0.1167(8) 0.2854(19) 0.735(3) 0.117(17) Uani 0.50 1 d P A -1
C22 -0.2382(6) 0.2500 0.0789(15) 0.060(6) Uani 1 2 d S . .
C23 -0.2847(4) 0.3210(6) 0.2420(13) 0.069(4) Uani 1 1 d . . .
C31 0.0875(3) 0.0827(5) 0.4812(9) 0.036(3) Uani 1 1 d . . .
C32 0.0635(3) 0.0448(6) 0.5338(12) 0.044(3) Uani 1 1 d . . .
C33 0.0540(4) -0.0100(6) 0.4777(12) 0.051(3) Uani 1 1 d . . .
C34 0.0688(4) -0.0272(6) 0.3759(13) 0.054(4) Uani 1 1 d . . .
C35 0.0931(3) 0.0117(5) 0.3295(11) 0.053(3) Uani 1 1 d . . .
C36 0.1028(3) 0.0663(5) 0.3807(11) 0.044(3) Uani 1 1 d . . .
C37 0.0476(4) 0.0605(6) 0.6469(11) 0.059(4) Uani 1 1 d . . .
C38 0.0584(4) -0.0863(6) 0.3181(14) 0.078(5) Uani 1 1 d . . .
C39 0.1321(4) 0.1056(6) 0.3347(13) 0.071(4) Uani 1 1 d . . .
C40 0.0333(7) 0.3181(10) 0.8553(15) 0.139(10) Uani 1 1 d . . .
C41 -0.0213(7) 0.2500 0.732(2) 0.138(13) Uani 1 2 d S . .
C42 0.0650(6) 0.3259(14) 0.1522(18) 0.194(17) Uani 1 1 d . . .
C43 0.1299(6) 0.2500 0.1326(18) 0.069(6) Uani 1 2 d S . .
C61 -0.0528(14) 0.2500 0.134(4) 0.17(2) Uani 1 2 d S . .
C62 -0.0680(11) 0.3069(16) 0.122(2) 0.20(2) Uani 1 1 d . . .
C63 -0.1030(9) 0.2994(11) 0.1165(19) 0.138(10) Uani 1 1 d . . .
C64 -0.1197(11) 0.2500 0.114(2) 0.125(12) Uani 1 2 d S . .
C71 0.0169(6) -0.0479(11) 1.042(2) 0.129(9) Uani 1 1 d . . .
C72 0.0022(5) -0.0531(9) 0.9356(19) 0.096(6) Uani 1 1 d . . .
C73 0.0150(5) 0.0041(11) 1.1057(16) 0.104(7) Uani 1 1 d . . .
C81 0.1190(6) 0.4212(12) -0.0364(19) 0.117(7) Uani 1 1 d . . .
C82 0.1529(6) 0.4201(9) -0.0096(14) 0.088(6) Uani 1 1 d . . .
C83 0.1677(5) 0.4708(11) 0.0220(14) 0.086(5) Uani 1 1 d . . .
C84 0.1505(8) 0.5252(13) 0.033(2) 0.127(9) Uani 1 1 d . . .
C85 0.1185(11) 0.5283(14) 0.005(2) 0.145(14) Uani 1 1 d . . .
C86 0.1013(7) 0.475(2) -0.031(2) 0.150(12) Uani 1 1 d . . .
C20A -0.1835(8) 0.3061(15) 0.846(2) 0.071(8) Uani 0.50 1 d PU A 1
C20B -0.1551(9) 0.3243(14) 0.826(3) 0.077(9) Uani 0.50 1 d PU A 2
H13 -0.2163 -0.0364 0.5696 0.057 Uiso 1 1 calc R . .
H15 -0.2359 -0.0058 0.2429 0.053 Uiso 1 1 calc R . .
H1A -0.1387 0.0547 0.3252 0.083 Uiso 1 1 calc R . .
H1B -0.1149 0.0607 0.4347 0.083 Uiso 1 1 calc R . .
H1C -0.1048 0.0957 0.3205 0.083 Uiso 1 1 calc R . .
H33 0.0371 -0.0358 0.5105 0.061 Uiso 1 1 calc R . .
H35 0.1035 0.0004 0.2599 0.063 Uiso 1 1 calc R . .
H61 -0.0293 0.2500 0.1535 0.209 Uiso 1 2 calc SR . .
H62 -0.0563 0.3451 0.1177 0.240 Uiso 1 1 calc R . .
H63 -0.1161 0.3363 0.1140 0.166 Uiso 1 1 calc R . .
H64 -0.1439 0.2500 0.1114 0.150 Uiso 1 2 calc SR . .
H6A 0.1351 0.0478 0.5843 0.092 Uiso 1 1 calc R . .
H6B 0.1345 0.0684 0.7142 0.092 Uiso 1 1 calc R . .
H6C 0.1654 0.0890 0.6344 0.092 Uiso 1 1 calc R . .
H71 0.0289 -0.0824 1.0717 0.155 Uiso 1 1 calc R . .
H72 0.0041 -0.0901 0.8931 0.116 Uiso 1 1 calc R . .
H73 0.0256 0.0060 1.1779 0.125 Uiso 1 1 calc R . .
H81 0.1077 0.3844 -0.0592 0.140 Uiso 1 1 calc R . .
H82 0.1655 0.3827 -0.0141 0.105 Uiso 1 1 calc R . .
H83 0.1915 0.4700 0.0384 0.104 Uiso 1 1 calc R . .
H84 0.1619 0.5608 0.0599 0.152 Uiso 1 1 calc R . .
H85 0.1067 0.5665 0.0098 0.174 Uiso 1 1 calc R . .
H86 0.0779 0.4762 -0.0503 0.180 Uiso 1 1 calc R . .
H17A -0.1864 0.0333 0.6844 0.078 Uiso 1 1 calc R . .
H17B -0.1862 0.1037 0.6445 0.078 Uiso 1 1 calc R . .
H17C -0.1545 0.0600 0.6159 0.078 Uiso 1 1 calc R . .
H18A -0.2346 -0.1243 0.4270 0.098 Uiso 1 1 calc R . .
H18B -0.2550 -0.0985 0.3197 0.098 Uiso 1 1 calc R . .
H18C -0.2698 -0.0879 0.4443 0.098 Uiso 1 1 calc R . .
H19A -0.2038 0.1449 0.2265 0.074 Uiso 1 1 calc R . .
H19B -0.2185 0.0892 0.1523 0.074 Uiso 1 1 calc R . .
H19C -0.1786 0.0928 0.1797 0.074 Uiso 1 1 calc R . .
H20A -0.1819 0.3473 0.8122 0.107 Uiso 0.50 1 calc PR A 1
H20B -0.1739 0.3068 0.9220 0.107 Uiso 0.50 1 calc PR A 1
H20C -0.2075 0.2936 0.8494 0.107 Uiso 0.50 1 calc PR A 1
H20D -0.1755 0.3491 0.8117 0.116 Uiso 0.50 1 calc PR A 2
H20E -0.1350 0.3458 0.7968 0.116 Uiso 0.50 1 calc PR A 2
H20F -0.1525 0.3180 0.9078 0.116 Uiso 0.50 1 calc PR A 2
H21A -0.1159 0.3058 0.6616 0.176 Uiso 0.50 1 calc PR A -1
H21B -0.0991 0.2534 0.7386 0.176 Uiso 0.50 1 calc PR A -1
H21C -0.1125 0.3158 0.7952 0.176 Uiso 0.50 1 calc PR A -1
H22A -0.2452 0.2126 0.0385 0.091 Uiso 0.50 1 calc PR . .
H22B -0.2133 0.2510 0.0852 0.091 Uiso 1 2 calc SR . .
H22C -0.2461 0.2863 0.0372 0.091 Uiso 0.50 1 calc PR . .
H23A -0.2977 0.3185 0.3126 0.104 Uiso 1 1 calc R . .
H23B -0.3004 0.3242 0.1780 0.104 Uiso 1 1 calc R . .
H23C -0.2699 0.3574 0.2439 0.104 Uiso 1 1 calc R . .
H37A 0.0373 0.1015 0.6430 0.088 Uiso 1 1 calc R . .
H37B 0.0653 0.0601 0.7055 0.088 Uiso 1 1 calc R . .
H37C 0.0301 0.0300 0.6654 0.088 Uiso 1 1 calc R . .
H38A 0.0337 -0.0859 0.3047 0.116 Uiso 1 1 calc R . .
H38B 0.0643 -0.1214 0.3664 0.116 Uiso 1 1 calc R . .
H38C 0.0704 -0.0899 0.2458 0.116 Uiso 1 1 calc R . .
H39A 0.1246 0.1485 0.3279 0.107 Uiso 1 1 calc R . .
H39B 0.1389 0.0901 0.2602 0.107 Uiso 1 1 calc R . .
H39C 0.1515 0.1033 0.3866 0.107 Uiso 1 1 calc R . .
H40A 0.0581 0.3230 0.8622 0.208 Uiso 1 1 calc R . .
H40B 0.0233 0.3135 0.9307 0.208 Uiso 1 1 calc R . .
H40C 0.0236 0.3545 0.8182 0.208 Uiso 1 1 calc R . .
H41A -0.0263 0.2134 0.6863 0.207 Uiso 0.50 1 calc PR . .
H41B -0.0264 0.2872 0.6881 0.207 Uiso 0.50 1 calc PR . .
H41C -0.0354 0.2494 0.8005 0.207 Uiso 1 2 calc SR . .
H42A 0.0432 0.3297 0.1922 0.291 Uiso 1 1 calc R . .
H42B 0.0609 0.3259 0.0704 0.291 Uiso 1 1 calc R . .
H42C 0.0798 0.3606 0.1721 0.291 Uiso 1 1 calc R . .
H43A 0.1418 0.2881 0.1537 0.104 Uiso 0.50 1 calc PR . .
H43B 0.1282 0.2475 0.0501 0.104 Uiso 0.50 1 calc PR . .
H43C 0.1427 0.2144 0.1610 0.104 Uiso 0.50 1 calc PR . .

loop_
_atom_site_aniso_label
_atom_site_aniso_U_11
_atom_site_aniso_U_22
_atom_site_aniso_U_33
_atom_site_aniso_U_12
_atom_site_aniso_U_13
_atom_site_aniso_U_23
U1 0.0352(4) 0.0156(3) 0.0446(4) 0.0000 -0.0004(3) 0.0000
U2 0.0356(4) 0.0182(4) 0.0521(4) 0.0000 -0.0022(3) 0.0000
I1 0.0487(6) 0.0200(4) 0.0699(6) -0.0007(3) 0.0142(4) 0.0037(4)
I2 0.0439(5) 0.0200(4) 0.0833(6) -0.0013(3) -0.0098(4) -0.0021(4)
Si1 0.049(3) 0.032(3) 0.046(3) 0.0000 -0.004(2) 0.0000
Si2 0.051(3) 0.037(3) 0.053(3) 0.0000 -0.012(2) 0.0000
Si3 0.069(4) 0.039(3) 0.047(3) 0.0000 0.004(3) 0.0000
Si4 0.059(4) 0.146(7) 0.058(4) 0.0000 -0.003(3) 0.0000
O1 0.052(7) 0.040(7) 0.037(6) 0.0000 -0.017(5) 0.0000
O2 0.038(7) 0.029(6) 0.047(6) 0.0000 -0.008(5) 0.0000
O3 0.049(8) 0.038(7) 0.065(8) 0.0000 -0.006(6) 0.0000
O4 0.040(7) 0.048(8) 0.054(7) 0.0000 0.002(6) 0.0000
N1 0.039(6) 0.012(5) 0.057(6) 0.001(4) -0.002(5) -0.007(4)
N2 0.044(9) 0.024(8) 0.052(9) 0.0000 -0.001(7) 0.0000
N3 0.048(7) 0.008(5) 0.066(7) -0.002(4) 0.006(5) -0.006(4)
N4 0.048(9) 0.014(7) 0.045(8) 0.0000 0.000(6) 0.0000
C1 0.044(8) 0.020(7) 0.101(11) 0.007(6) -0.001(7) -0.001(7)
C2 0.036(8) 0.022(6) 0.050(7) 0.008(5) 0.005(5) 0.002(5)
C3 0.055(9) 0.008(6) 0.062(8) 0.002(5) -0.001(6) -0.002(5)
C4 0.038(8) 0.038(8) 0.074(9) 0.001(6) -0.005(6) -0.004(7)
C5 0.048(12) 0.029(10) 0.074(13) 0.0000 -0.008(9) 0.0000
C6 0.084(11) 0.018(7) 0.083(10) 0.014(7) -0.030(8) -0.012(7)
C7 0.037(7) 0.034(7) 0.040(6) 0.005(5) -0.010(6) 0.009(5)
C8 0.045(8) 0.009(5) 0.077(9) 0.000(5) -0.003(7) -0.005(6)
C9 0.063(9) 0.025(7) 0.066(8) 0.006(6) -0.025(7) -0.007(6)
C10 0.071(15) 0.042(12) 0.086(15) 0.0000 -0.024(12) 0.0000
C11 0.032(7) 0.019(6) 0.052(7) 0.004(5) 0.001(5) -0.002(5)
C12 0.041(7) 0.023(7) 0.052(7) 0.000(6) 0.004(6) 0.001(5)
C13 0.065(10) 0.030(7) 0.048(8) 0.004(7) 0.005(6) 0.003(6)
C14 0.042(8) 0.017(6) 0.067(9) -0.001(5) 0.014(6) 0.003(6)
C15 0.053(8) 0.025(7) 0.056(8) -0.004(6) 0.001(6) -0.017(6)
C16 0.039(7) 0.023(6) 0.053(8) 0.001(5) 0.000(6) -0.002(6)
C17 0.072(10) 0.022(7) 0.062(8) -0.002(6) -0.007(7) 0.002(6)
C18 0.096(12) 0.026(7) 0.075(10) -0.015(7) 0.017(8) -0.012(7)
C19 0.057(9) 0.028(7) 0.062(8) 0.002(6) -0.004(6) 0.002(6)
C21 0.07(2) 0.21(5) 0.07(2) -0.05(2) -0.009(17) -0.02(2)
C22 0.107(17) 0.020(10) 0.054(12) 0.0000 -0.010(11) 0.0000
C23 0.064(10) 0.044(9) 0.100(11) 0.026(7) -0.017(8) 0.001(8)
C31 0.050(8) 0.011(6) 0.048(7) 0.005(5) -0.005(6) -0.005(5)
C32 0.040(8) 0.020(7) 0.070(9) -0.005(5) -0.007(6) -0.003(6)
C33 0.039(8) 0.025(7) 0.089(10) -0.003(6) -0.006(7) 0.009(7)
C34 0.067(10) 0.017(6) 0.078(10) -0.001(6) -0.022(8) -0.006(7)
C35 0.070(10) 0.030(8) 0.058(8) 0.011(7) -0.010(7) -0.008(6)
C36 0.044(8) 0.023(6) 0.065(8) 0.004(5) -0.002(6) -0.003(6)
C37 0.070(10) 0.035(8) 0.071(9) 0.000(7) 0.010(8) 0.009(7)
C38 0.111(13) 0.020(7) 0.102(12) 0.000(8) -0.035(10) -0.015(8)
C39 0.075(11) 0.048(9) 0.090(11) 0.001(8) 0.024(9) -0.008(8)
C40 0.22(3) 0.126(19) 0.072(12) -0.082(18) 0.028(14) -0.040(12)
C41 0.08(2) 0.23(4) 0.10(2) 0.0000 0.041(17) 0.0000
C42 0.15(2) 0.34(4) 0.089(15) 0.15(2) 0.022(14) 0.11(2)
C43 0.094(17) 0.044(13) 0.071(14) 0.0000 0.008(12) 0.0000
C61 0.14(4) 0.23(7) 0.15(4) 0.0000 -0.01(3) 0.0000
C62 0.32(6) 0.18(4) 0.096(19) -0.17(4) 0.06(3) -0.03(2)
C63 0.25(4) 0.074(17) 0.095(16) 0.01(2) 0.02(2) -0.016(13)
C64 0.20(4) 0.11(3) 0.066(18) 0.0000 -0.04(2) 0.0000
C71 0.14(2) 0.086(18) 0.16(2) -0.036(15) -0.067(18) 0.054(17)
C72 0.093(14) 0.063(13) 0.133(17) -0.012(10) -0.027(13) 0.004(12)
C73 0.130(18) 0.092(16) 0.090(13) -0.030(14) -0.051(12) 0.016(12)
C81 0.075(16) 0.12(2) 0.16(2) -0.019(14) 0.011(14) -0.032(16)
C82 0.108(17) 0.061(12) 0.094(13) -0.016(11) -0.001(11) -0.009(10)
C83 0.093(15) 0.096(16) 0.070(11) 0.007(13) 0.013(9) 0.002(11)
C84 0.16(3) 0.085(19) 0.13(2) -0.05(2) 0.05(2) 0.005(15)
C85 0.22(4) 0.09(2) 0.13(2) 0.06(2) 0.04(3) 0.041(16)
C86 0.087(19) 0.25(4) 0.112(18) 0.07(2) 0.010(14) 0.01(2)
C20A 0.076(12) 0.072(12) 0.066(11) 0.016(9) 0.002(9) -0.005(9)
C20B 0.088(12) 0.071(12) 0.072(12) 0.000(9) -0.011(9) -0.011(9)

loop_
_atom_type_symbol
_atom_type_description
_atom_type_scat_dispersion_real
_atom_type_scat_dispersion_imag
_atom_type_scat_source
C C 0.0033 0.0016 'International Tables Vol C Tables 4.2.6.8 and 6.1.1.4'
H H 0.0000 0.0000 'International Tables Vol C Tables 4.2.6.8 and 6.1.1.4'
O O 0.0106 0.0060 'International Tables Vol C Tables 4.2.6.8 and 6.1.1.4'
I I -0.4742 1.8119 'International Tables Vol C Tables 4.2.6.8 and 6.1.1.4'
U U -9.6767 9.6646 'International Tables Vol C Tables 4.2.6.8 and 6.1.1.4'
Si Si 0.0817 0.0704 'International Tables Vol C Tables 4.2.6.8 and 6.1.1.4'
N N 0.0061 0.0033 'International Tables Vol C Tables 4.2.6.8 and 6.1.1.4'

loop_
_geom_angle_atom_site_label_1
_geom_angle_atom_site_label_2
_geom_angle_atom_site_label_3
_geom_angle
_geom_angle_site_symmetry_1
_geom_angle_site_symmetry_3
O1 U1 O2 172.3(4) . .
O1 U1 N2 75.7(4) . .
O2 U1 N2 96.6(4) . .
O1 U1 N1 88.7(2) . .
O2 U1 N1 87.6(2) . .
N2 U1 N1 61.4(2) . .
O1 U1 N1 88.7(2) . 7_565
O2 U1 N1 87.6(2) . 7_565
N2 U1 N1 61.4(2) . 7_565
N1 U1 N1 121.4(4) . 7_565
O1 U1 I1 93.3(2) . .
O2 U1 I1 92.6(2) . .
N2 U1 I1 138.65(6) . .
N1 U1 I1 79.0(2) . .
N1 U1 I1 159.6(2) 7_565 .
O1 U1 I1 93.3(2) . 7_565
O2 U1 I1 92.6(2) . 7_565
N2 U1 I1 138.65(6) . 7_565
N1 U1 I1 159.6(2) . 7_565
N1 U1 I1 79.0(2) 7_565 7_565
I1 U1 I1 80.64(3) . 7_565
O4 U2 O3 175.4(4) . .
O4 U2 N4 97.7(4) . .
O3 U2 N4 77.7(4) . .
O4 U2 N3 88.3(3) . .
O3 U2 N3 89.4(3) . .
N4 U2 N3 61.2(2) . .
O4 U2 N3 88.3(3) . 7_565
O3 U2 N3 89.4(3) . 7_565
N4 U2 N3 61.2(2) . 7_565
N3 U2 N3 121.3(4) . 7_565
O4 U2 I2 92.1(2) . .
O3 U2 I2 91.4(2) . .
N4 U2 I2 138.53(6) . .
N3 U2 I2 79.0(2) . .
N3 U2 I2 159.7(2) 7_565 .
O4 U2 I2 92.1(2) . 7_565
O3 U2 I2 91.4(2) . 7_565
N4 U2 I2 138.53(6) . 7_565
N3 U2 I2 159.7(2) . 7_565
N3 U2 I2 79.0(2) 7_565 7_565
I2 U2 I2 80.71(3) . 7_565
O1 Si1 C20B 116.7(10) . .
O1 Si1 C20B 116.7(10) . 7_565
C20B Si1 C20B 125(2) . 7_565
O1 Si1 C21 105.4(11) . .
C20B Si1 C21 67.2(16) . .
C20B Si1 C21 110.3(17) 7_565 .
O1 Si1 C21 105.4(11) . 7_565
C20B Si1 C21 110.3(17) . 7_565
C20B Si1 C21 67.2(16) 7_565 7_565
C21 Si1 C21 49(3) . 7_565
O1 Si1 C20A 107.0(10) . .
C20B Si1 C20A 38.1(13) . .
C20B Si1 C20A 111.5(15) 7_565 .
C21 Si1 C20A 105.3(16) . .
C21 Si1 C20A 143.4(16) 7_565 .
O1 Si1 C20A 107.0(10) . 7_565
C20B Si1 C20A 111.5(15) . 7_565
C20B Si1 C20A 38.1(13) 7_565 7_565
C21 Si1 C20A 143.4(16) . 7_565
C21 Si1 C20A 105.3(16) 7_565 7_565
C20A Si1 C20A 81(2) . 7_565
O2 Si2 C23 110.2(5) . 7_565
O2 Si2 C23 110.2(5) . .
C23 Si2 C23 110.5(10) 7_565 .
O2 Si2 C22 108.6(8) . .
C23 Si2 C22 108.7(6) 7_565 .
C23 Si2 C22 108.7(6) . .
O3 Si3 C40 110.9(7) . .
O3 Si3 C40 110.9(7) . 7_565
C40 Si3 C40 108.9(15) . 7_565
O3 Si3 C41 107.1(10) . .
C40 Si3 C41 109.5(10) . .
C40 Si3 C41 109.5(10) 7_565 .
O4 Si4 C43 110.8(9) . .
O4 Si4 C42 106.4(8) . .
C43 Si4 C42 107.6(8) . .
O4 Si4 C42 106.4(8) . 7_565
C43 Si4 C42 107.6(8) . 7_565
C42 Si4 C42 117.9(19) . 7_565
Si1 O1 U1 173.6(7) . .
Si2 O2 U1 156.5(7) . .
Si3 O3 U2 169.7(7) . .
Si4 O4 U2 151.2(7) . .
C2 N1 C11 116.6(9) . .
C2 N1 U1 119.6(7) . .
C11 N1 U1 123.8(7) . .
C3 N2 C3 117.5(15) 7_565 .
C3 N2 U1 119.5(7) 7_565 .
C3 N2 U1 119.5(7) . .
C7 N3 C31 117.4(10) . .
C7 N3 U2 119.3(7) . .
C31 N3 U2 123.3(7) . .
C8 N4 C8 115.0(14) 7_565 .
C8 N4 U2 121.5(7) 7_565 .
C8 N4 U2 121.5(7) . .
C2 C1 H1A 109.50 . .
C2 C1 H1B 109.50 . .
H1A C1 H1B 109.50 . .
C2 C1 H1C 109.50 . .
H1A C1 H1C 109.50 . .
H1B C1 H1C 109.50 . .
N1 C2 C3 118.4(10) . .
N1 C2 C1 126.6(11) . .
C3 C2 C1 115.0(10) . .
N2 C3 C4 122.1(11) . .
N2 C3 C2 116.5(11) . .
C4 C3 C2 121.4(10) . .
C5 C4 C3 120.5(12) . .
C4 C5 C4 117.2(17) . 7_565
C7 C6 H6A 109.50 . .
C7 C6 H6B 109.50 . .
H6A C6 H6B 109.50 . .
C7 C6 H6C 109.50 . .
H6A C6 H6C 109.50 . .
H6B C6 H6C 109.50 . .
N3 C7 C6 124.3(11) . .
N3 C7 C8 118.8(10) . .
C6 C7 C8 116.9(10) . .
N4 C8 C9 125.6(11) . .
N4 C8 C7 116.4(10) . .
C9 C8 C7 118.0(10) . .
C8 C9 C10 117.8(12) . .
C9 C10 C9 118.1(17) . 7_565
C16 C11 C12 122.2(10) . .
C16 C11 N1 118.9(10) . .
C12 C11 N1 118.8(10) . .
C13 C12 C11 116.6(11) . .
C13 C12 C17 122.0(11) . .
C11 C12 C17 121.4(11) . .
C14 C13 C12 123.3(12) . .
C14 C13 H13 118.40 . .
C12 C13 H13 118.40 . .
C13 C14 C15 120.0(11) . .
C13 C14 C18 121.2(11) . .
C15 C14 C18 118.8(12) . .
C14 C15 C16 120.6(11) . .
C14 C15 H15 119.70 . .
C16 C15 H15 119.70 . .
C11 C16 C15 117.1(11) . .
C11 C16 C19 122.1(10) . .
C15 C16 C19 120.7(10) . .
C12 C17 H17A 109.50 . .
C12 C17 H17B 109.50 . .
H17A C17 H17B 109.50 . .
C12 C17 H17C 109.50 . .
H17A C17 H17C 109.50 . .
H17B C17 H17C 109.50 . .
C14 C18 H18A 109.50 . .
C14 C18 H18B 109.50 . .
H18A C18 H18B 109.50 . .
C14 C18 H18C 109.50 . .
H18A C18 H18C 109.50 . .
H18B C18 H18C 109.50 . .
C16 C19 H19A 109.50 . .
C16 C19 H19B 109.50 . .
H19A C19 H19B 109.50 . .
C16 C19 H19C 109.50 . .
H19A C19 H19C 109.50 . .
H19B C19 H19C 109.50 . .
Si1 C21 H21A 109.50 . .
Si1 C21 H21B 109.50 . .
Si1 C21 H21C 109.50 . .
Si2 C22 H22A 109.50 . .
Si2 C22 H22B 109.50 . .
H22A C22 H22B 109.50 . .
Si2 C22 H22C 109.50 . .
H22A C22 H22C 109.50 . .
H22B C22 H22C 109.50 . .
Si2 C23 H23A 109.50 . .
Si2 C23 H23B 109.50 . .
H23A C23 H23B 109.50 . .
Si2 C23 H23C 109.50 . .
H23A C23 H23C 109.50 . .
H23B C23 H23C 109.50 . .
C36 C31 C32 121.7(11) . .
C36 C31 N3 119.5(11) . .
C32 C31 N3 118.9(10) . .
C31 C32 C33 117.7(12) . .
C31 C32 C37 122.5(11) . .
C33 C32 C37 119.9(12) . .
C34 C33 C32 121.7(13) . .
C34 C33 H33 119.20 . .
C32 C33 H33 119.20 . .
C35 C34 C33 117.8(12) . .
C35 C34 C38 121.6(14) . .
C33 C34 C38 120.6(14) . .
C34 C35 C36 122.4(13) . .
C34 C35 H35 118.80 . .
C36 C35 H35 118.80 . .
C31 C36 C35 118.6(12) . .
C31 C36 C39 119.3(11) . .
C35 C36 C39 121.8(12) . .
C32 C37 H37A 109.50 . .
C32 C37 H37B 109.50 . .
H37A C37 H37B 109.50 . .
C32 C37 H37C 109.50 . .
H37A C37 H37C 109.50 . .
H37B C37 H37C 109.50 . .
C34 C38 H38A 109.50 . .
C34 C38 H38B 109.50 . .
H38A C38 H38B 109.50 . .
C34 C38 H38C 109.50 . .
H38A C38 H38C 109.50 . .
H38B C38 H38C 109.50 . .
C36 C39 H39A 109.50 . .
C36 C39 H39B 109.50 . .
H39A C39 H39B 109.50 . .
C36 C39 H39C 109.50 . .
H39A C39 H39C 109.50 . .
H39B C39 H39C 109.50 . .
Si3 C40 H40A 109.50 . .
Si3 C40 H40B 109.50 . .
H40A C40 H40B 109.50 . .
Si3 C40 H40C 109.50 . .
H40A C40 H40C 109.50 . .
H40B C40 H40C 109.50 . .
Si3 C41 H41A 109.50 . .
Si3 C41 H41B 109.50 . .
H41A C41 H41B 109.50 . .
Si3 C41 H41C 109.50 . .
H41A C41 H41C 109.50 . .
H41B C41 H41C 109.50 . .
Si4 C42 H42A 109.50 . .
Si4 C42 H42B 109.50 . .
H42A C42 H42B 109.50 . .
Si4 C42 H42C 109.50 . .
H42A C42 H42C 109.50 . .
H42B C42 H42C 109.50 . .
Si4 C43 H43A 109.50 . .
Si4 C43 H43B 109.50 . .
H43A C43 H43B 109.50 . .
Si4 C43 H43C 109.50 . .
H43A C43 H43C 109.50 . .
H43B C43 H43C 109.50 . .
C62 C61 C62 127(6) 7_565 .
C62 C61 H61 116.40 7_565 .
C62 C61 H61 116.40 . .
C61 C62 C63 109(3) . .
C61 C62 H62 125.40 . .
C63 C62 H62 125.40 . .
C64 C63 C62 128(4) . .
C64 C63 H63 115.90 . .
C62 C63 H63 115.90 . .
C63 C64 C63 117(5) 7_565 .
C63 C64 H64 121.40 7_565 .
C63 C64 H64 121.40 . .
C73 C71 C72 123(2) . .
C73 C71 H71 118.40 . .
C72 C71 H71 118.40 . .
C73 C72 C71 118.1(19) 5_557 .
C73 C72 H72 120.90 5_557 .
C71 C72 H72 120.90 . .
C72 C73 C71 118.8(18) 5_557 .
C72 C73 H73 120.60 5_557 .
C71 C73 H73 120.60 . .
C86 C81 C82 120(2) . .
C86 C81 H81 120.00 . .
C82 C81 H81 120.00 . .
C83 C82 C81 119(2) . .
C83 C82 H82 120.40 . .
C81 C82 H82 120.40 . .
C82 C83 C84 122(2) . .
C82 C83 H83 118.80 . .
C84 C83 H83 118.80 . .
C85 C84 C83 120(3) . .
C85 C84 H84 119.90 . .
C83 C84 H84 119.90 . .
C84 C85 C86 120(3) . .
C84 C85 H85 120.20 . .
C86 C85 H85 120.20 . .
C81 C86 C85 119(3) . .
C81 C86 H86 120.60 . .
C85 C86 H86 120.60 . .
Si1 C20A H20A 109.50 . .
Si1 C20A H20B 109.50 . .
Si1 C20A H20C 109.50 . .
Si1 C20B H20D 109.50 . .
Si1 C20B H20E 109.50 . .
H20D C20B H20E 109.50 . .
Si1 C20B H20F 109.50 . .
H20D C20B H20F 109.50 . .
H20E C20B H20F 109.50 . .

loop_
_geom_bond_atom_site_label_1
_geom_bond_atom_site_label_2
_geom_bond_distance
_geom_bond_site_symmetry_2
U1 O1 2.091(10) .
U1 O2 2.098(10) .
U1 N2 2.605(13) .
U1 N1 2.737(9) .
U1 N1 2.737(9) 7_565
U1 I1 3.0992(9) .
U1 I1 3.0992(9) 7_565
U2 O4 2.081(11) .
U2 O3 2.086(12) .
U2 N4 2.620(13) .
U2 N3 2.742(9) .
U2 N3 2.742(9) 7_565
U2 I2 3.1206(9) .
U2 I2 3.1206(9) 7_565
Si1 O1 1.628(11) .
Si1 C20B 1.82(3) .
Si1 C20B 1.82(3) 7_565
Si1 C21 1.85(3) .
Si1 C21 1.85(3) 7_565
Si1 C20A 1.87(3) .
Si1 C20A 1.87(3) 7_565
Si2 O2 1.644(11) .
Si2 C23 1.875(12) 7_565
Si2 C23 1.875(12) .
Si2 C22 1.902(19) .
Si3 O3 1.619(13) .
Si3 C40 1.816(17) .
Si3 C40 1.816(17) 7_565
Si3 C41 1.84(3) .
Si4 O4 1.641(13) .
Si4 C43 1.85(2) .
Si4 C42 1.92(2) .
Si4 C42 1.92(2) 7_565
N1 C2 1.246(13) .
N1 C11 1.460(14) .
N2 C3 1.354(13) 7_565
N2 C3 1.354(13) .
N3 C7 1.280(14) .
N3 C31 1.444(14) .
N4 C8 1.345(13) 7_565
N4 C8 1.345(13) .
C1 C2 1.515(15) .
C1 H1A 0.9800 .
C1 H1B 0.9800 .
C1 H1C 0.9800 .
C2 C3 1.503(16) .
C3 C4 1.403(17) .
C4 C5 1.382(15) .
C5 C4 1.382(15) 7_565
C6 C7 1.501(16) .
C6 H6A 0.9800 .
C6 H6B 0.9800 .
C6 H6C 0.9800 .
C7 C8 1.508(16) .
C8 C9 1.388(17) .
C9 C10 1.413(15) .
C10 C9 1.413(15) 7_565
C11 C16 1.393(16) .
C11 C12 1.419(16) .
C12 C13 1.384(18) .
C12 C17 1.485(17) .
C13 C14 1.358(17) .
C13 H13 0.9500 .
C14 C15 1.375(16) .
C14 C18 1.561(16) .
C15 C16 1.429(16) .
C15 H15 0.9500 .
C16 C19 1.504(16) .
C17 H17A 0.9800 .
C17 H17B 0.9800 .
C17 H17C 0.9800 .
C18 H18A 0.9800 .
C18 H18B 0.9800 .
C18 H18C 0.9800 .
C19 H19A 0.9800 .
C19 H19B 0.9800 .
C19 H19C 0.9800 .
C21 H21A 0.9800 .
C21 H21B 0.9800 .
C21 H21C 0.9800 .
C22 H22A 0.9800 .
C22 H22B 0.9800 .
C22 H22C 0.9800 .
C23 H23A 0.9800 .
C23 H23B 0.9800 .
C23 H23C 0.9800 .
C31 C36 1.378(16) .
C31 C32 1.397(17) .
C32 C33 1.411(18) .
C32 C37 1.514(18) .
C33 C34 1.387(19) .
C33 H33 0.9500 .
C34 C35 1.385(19) .
C34 C38 1.509(17) .
C35 C36 1.385(16) .
C35 H35 0.9500 .
C36 C39 1.530(17) .
C37 H37A 0.9800 .
C37 H37B 0.9800 .
C37 H37C 0.9800 .
C38 H38A 0.9800 .
C38 H38B 0.9800 .
C38 H38C 0.9800 .
C39 H39A 0.9800 .
C39 H39B 0.9800 .
C39 H39C 0.9800 .
C40 H40A 0.9800 .
C40 H40B 0.9800 .
C40 H40C 0.9800 .
C41 H41A 0.9800 .
C41 H41B 0.9800 .
C41 H41C 0.9800 .
C42 H42A 0.9800 .
C42 H42B 0.9800 .
C42 H42C 0.9800 .
C43 H43A 0.9800 .
C43 H43B 0.9800 .
C43 H43C 0.9800 .
C61 C62 1.38(5) 7_565
C61 C62 1.38(5) .
C61 H61 0.9500 .
C62 C63 1.38(4) .
C62 H62 0.9500 .
C63 C64 1.26(3) .
C63 H63 0.9500 .
C64 C63 1.26(3) 7_565
C64 H64 0.9500 .
C71 C73 1.36(3) .
C71 C72 1.39(3) .
C71 H71 0.9500 .
C72 C73 1.35(3) 5_557
C72 H72 0.9500 .
C73 C72 1.35(3) 5_557
C73 H73 0.9500 .
C81 C86 1.35(4) .
C81 C82 1.37(3) .
C81 H81 0.9500 .
C82 C83 1.30(3) .
C82 H82 0.9500 .
C83 C84 1.37(3) .
C83 H83 0.9500 .
C84 C85 1.30(4) .
C84 H84 0.9500 .
C85 C86 1.41(4) .
C85 H85 0.9500 .
C86 H86 0.9500 .
C20A H20A 0.9800 .
C20A H20B 0.9800 .
C20A H20C 0.9800 .
C20B H20D 0.9800 .
C20B H20E 0.9800 .
C20B H20F 0.9800 .

loop_
_geom_torsion_atom_site_label_1
_geom_torsion_atom_site_label_2
_geom_torsion_atom_site_label_3
_geom_torsion_atom_site_label_4
_geom_torsion
_geom_torsion_site_symmetry_1
_geom_torsion_site_symmetry_4
C20B Si1 O1 U1 -82.7(13) . .
C20B Si1 O1 U1 82.7(13) 7_565 .
C21 Si1 O1 U1 -154.5(13) . .
C21 Si1 O1 U1 154.5(13) 7_565 .
C20A Si1 O1 U1 -42.9(11) . .
C20A Si1 O1 U1 42.9(11) 7_565 .
O2 U1 O1 Si1 180.000(4) . .
N2 U1 O1 Si1 180.000(6) . .
N1 U1 O1 Si1 -119.3(2) . .
N1 U1 O1 Si1 119.3(2) 7_565 .
I1 U1 O1 Si1 -40.40(2) . .
I1 U1 O1 Si1 40.40(2) 7_565 .
C23 Si2 O2 U1 -61.1(6) 7_565 .
C23 Si2 O2 U1 61.1(6) . .
C22 Si2 O2 U1 180.0 . .
O1 U1 O2 Si2 180.000(2) . .
N2 U1 O2 Si2 180.000(1) . .
N1 U1 O2 Si2 119.2(2) . .
N1 U1 O2 Si2 -119.2(2) 7_565 .
I1 U1 O2 Si2 40.371(18) . .
I1 U1 O2 Si2 -40.371(19) 7_565 .
C40 Si3 O3 U2 -119.4(10) . .
C40 Si3 O3 U2 119.4(10) 7_565 .
C41 Si3 O3 U2 0.000(7) . .
O4 U2 O3 Si3 180.000(7) . .
N4 U2 O3 Si3 180.000(4) . .
N3 U2 O3 Si3 -119.4(2) . .
N3 U2 O3 Si3 119.4(2) 7_565 .
I2 U2 O3 Si3 -40.370(18) . .
I2 U2 O3 Si3 40.371(18) 7_565 .
C43 Si4 O4 U2 180.0 . .
C42 Si4 O4 U2 63.3(9) . .
C42 Si4 O4 U2 -63.3(9) 7_565 .
O3 U2 O4 Si4 180.000(4) . .
N4 U2 O4 Si4 180.000(1) . .
N3 U2 O4 Si4 119.3(2) . .
N3 U2 O4 Si4 -119.3(2) 7_565 .
I2 U2 O4 Si4 40.389(18) . .
I2 U2 O4 Si4 -40.389(18) 7_565 .
O1 U1 N1 C2 -67.3(9) . .
O2 U1 N1 C2 106.0(9) . .
N2 U1 N1 C2 7.1(9) . .
N1 U1 N1 C2 20.3(11) 7_565 .
I1 U1 N1 C2 -160.9(9) . .
I1 U1 N1 C2 -163.1(6) 7_565 .
O1 U1 N1 C11 113.2(8) . .
O2 U1 N1 C11 -73.5(8) . .
N2 U1 N1 C11 -172.4(9) . .
N1 U1 N1 C11 -159.2(6) 7_565 .
I1 U1 N1 C11 19.6(8) . .
I1 U1 N1 C11 17.4(12) 7_565 .
O1 U1 N2 C3 -79.3(10) . 7_565
O2 U1 N2 C3 100.7(10) . 7_565
N1 U1 N2 C3 -175.8(11) . 7_565
N1 U1 N2 C3 17.1(9) 7_565 7_565
I1 U1 N2 C3 -157.7(7) . 7_565
I1 U1 N2 C3 -0.9(13) 7_565 7_565
O1 U1 N2 C3 79.3(10) . .
O2 U1 N2 C3 -100.7(10) . .
N1 U1 N2 C3 -17.1(9) . .
N1 U1 N2 C3 175.8(11) 7_565 .
I1 U1 N2 C3 0.9(13) . .
I1 U1 N2 C3 157.7(7) 7_565 .
O4 U2 N3 C7 107.8(9) . .
O3 U2 N3 C7 -68.2(9) . .
N4 U2 N3 C7 8.1(9) . .
N3 U2 N3 C7 20.8(11) 7_565 .
I2 U2 N3 C7 -159.7(9) . .
I2 U2 N3 C7 -160.6(6) 7_565 .
O4 U2 N3 C31 -71.3(9) . .
O3 U2 N3 C31 112.7(9) . .
N4 U2 N3 C31 -171.0(10) . .
N3 U2 N3 C31 -158.3(7) 7_565 .
I2 U2 N3 C31 21.2(8) . .
I2 U2 N3 C31 20.3(13) 7_565 .
O4 U2 N4 C8 98.4(10) . 7_565
O3 U2 N4 C8 -81.6(10) . 7_565
N3 U2 N4 C8 -177.8(12) . 7_565
N3 U2 N4 C8 14.6(10) 7_565 7_565
I2 U2 N4 C8 -159.5(8) . 7_565
I2 U2 N4 C8 -3.7(13) 7_565 7_565
O4 U2 N4 C8 -98.4(10) . .
O3 U2 N4 C8 81.6(10) . .
N3 U2 N4 C8 -14.6(10) . .
N3 U2 N4 C8 177.8(12) 7_565 .
I2 U2 N4 C8 3.7(13) . .
I2 U2 N4 C8 159.5(8) 7_565 .
C11 N1 C2 C3 -178.0(10) . .
U1 N1 C2 C3 2.4(14) . .
C11 N1 C2 C1 3.1(17) . .
U1 N1 C2 C1 -176.4(9) . .
C3 N2 C3 C4 5(2) 7_565 .
U1 N2 C3 C4 -154.4(10) . .
C3 N2 C3 C2 -175.1(8) 7_565 .
U1 N2 C3 C2 25.8(14) . .
N1 C2 C3 N2 -18.5(16) . .
C1 C2 C3 N2 160.5(12) . .
N1 C2 C3 C4 161.7(12) . .
C1 C2 C3 C4 -19.3(17) . .
N2 C3 C4 C5 -2(2) . .
C2 C3 C4 C5 177.4(14) . .
C3 C4 C5 C4 0(3) . 7_565
C31 N3 C7 C6 -1.2(18) . .
U2 N3 C7 C6 179.6(10) . .
C31 N3 C7 C8 177.1(10) . .
U2 N3 C7 C8 -2.1(14) . .
C8 N4 C8 C9 3(2) 7_565 .
U2 N4 C8 C9 -161.7(11) . .
C8 N4 C8 C7 -176.0(8) 7_565 .
U2 N4 C8 C7 19.8(16) . .
N3 C7 C8 N4 -11.2(18) . .
C6 C7 C8 N4 167.2(12) . .
N3 C7 C8 C9 170.2(12) . .
C6 C7 C8 C9 -11.4(18) . .
N4 C8 C9 C10 -1(2) . .
C7 C8 C9 C10 177.8(15) . .
C8 C9 C10 C9 -1(3) . 7_565
C2 N1 C11 C16 -87.7(13) . .
U1 N1 C11 C16 91.8(11) . .
C2 N1 C11 C12 88.6(13) . .
U1 N1 C11 C12 -91.8(11) . .
C16 C11 C12 C13 -4.7(17) . .
N1 C11 C12 C13 179.1(11) . .
C16 C11 C12 C17 175.7(11) . .
N1 C11 C12 C17 -0.5(16) . .
C11 C12 C13 C14 1.5(19) . .
C17 C12 C13 C14 -178.9(12) . .
C12 C13 C14 C15 1(2) . .
C12 C13 C14 C18 179.5(12) . .
C13 C14 C15 C16 -0.6(18) . .
C18 C14 C15 C16 -179.0(11) . .
C12 C11 C16 C15 5.1(17) . .
N1 C11 C16 C15 -178.7(10) . .
C12 C11 C16 C19 -173.0(11) . .
N1 C11 C16 C19 3.2(16) . .
C14 C15 C16 C11 -2.4(17) . .
C14 C15 C16 C19 175.7(11) . .
C7 N3 C31 C36 -90.1(14) . .
U2 N3 C31 C36 89.0(12) . .
C7 N3 C31 C32 88.7(14) . .
U2 N3 C31 C32 -92.2(11) . .
C36 C31 C32 C33 -2.9(18) . .
N3 C31 C32 C33 178.4(10) . .
C36 C31 C32 C37 177.0(12) . .
N3 C31 C32 C37 -1.7(18) . .
C31 C32 C33 C34 2.3(19) . .
C37 C32 C33 C34 -177.7(12) . .
C32 C33 C34 C35 -0.7(19) . .
C32 C33 C34 C38 179.6(12) . .
C33 C34 C35 C36 -0.3(19) . .
C38 C34 C35 C36 179.4(12) . .
C32 C31 C36 C35 2.0(18) . .
N3 C31 C36 C35 -179.3(11) . .
C32 C31 C36 C39 -172.3(12) . .
N3 C31 C36 C39 6.4(17) . .
C34 C35 C36 C31 -0.4(19) . .
C34 C35 C36 C39 173.8(12) . .
C62 C61 C62 C63 12(8) 7_565 .
C61 C62 C63 C64 -5(5) . .
C62 C63 C64 C63 -1(6) . 7_565
C73 C71 C72 C73 0(4) . 5_557
C72 C71 C73 C72 0(4) . 5_557
C86 C81 C82 C83 0(3) . .
C81 C82 C83 C84 2(3) . .
C82 C83 C84 C85 -3(4) . .
C83 C84 C85 C86 3(4) . .
C82 C81 C86 C85 -1(4) . .
C84 C85 C86 C81 0(4) . .
